data_7156511
loop_
_publ_author_name
'Claveau, Romain'
'Twamley, Brendan'
'Connon, Stephen J.'

_publ_section_title
;
 Synthesis of \a-alkylated \g-butyrolactones with concomitant anhydride
 kinetic resolution using a sulfamide-based catalyst.
;
_journal_issue 41
_journal_name_full 'Organic &amp; biomolecular chemistry'
_journal_page_first 7574
_journal_page_last 7578
_journal_paper_doi 10.1039/c8ob02248h
_journal_volume 16
_journal_year 2018
_chemical_absolute_configuration ad
_chemical_formula_moiety 'C19 H17 N O6'
_chemical_formula_sum 'C19 H17 N O6'
_chemical_formula_weight 355.33
_space_group_crystal_system hexagonal
_space_group_IT_number 169
_space_group_name_Hall 'P 61'
_space_group_name_H-M_alt 'P 61'
_symmetry_space_group_name_Hall 'P 61'
_symmetry_space_group_name_H-M 'P 61'
_atom_sites_solution_hydrogens geom
_atom_sites_solution_primary dual
_audit_creation_date 2017-10-04
_audit_creation_method
;
Olex2 1.2
(compiled 2017.08.10 svn.r3458 for OlexSys, GUI svn.r5381)
;
_audit_update_record
;
2018-09-10 deposited with the CCDC.
2018-10-03 downloaded from the CCDC.
;
_cell_angle_alpha 90
_cell_angle_beta 90
_cell_angle_gamma 120
_cell_formula_units_Z 6
_cell_length_a 9.3038(3)
_cell_length_b 9.3038(3)
_cell_length_c 33.9408(13)
_cell_measurement_reflns_used 9971
_cell_measurement_temperature 100(2)
_cell_measurement_theta_max 69.95
_cell_measurement_theta_min 5.21
_cell_volume 2544.33(15)
_computing_cell_refinement 'SAINT v8.37A (Bruker, 2015)'
_computing_data_collection 'APEX 3 (Bruker, 2016)'
_computing_data_reduction 'SAINT v8.37A (Bruker, 2015)'
_computing_molecular_graphics 'Olex2 (Dolomanov et al., 2009)'
_computing_publication_material 'Olex2 (Dolomanov et al., 2009)'
_computing_structure_refinement 'XL (Sheldrick, 2008)'
_computing_structure_solution 'XT (Sheldrick, 2015)'
_diffrn_ambient_temperature 100(2)
_diffrn_detector 'CCD area detector'
_diffrn_detector_area_resol_mean 7.9
_diffrn_detector_type APEX2
_diffrn_measured_fraction_theta_full 1.000
_diffrn_measured_fraction_theta_max 0.996
_diffrn_measurement_device 'Kappa diffractometer'
_diffrn_measurement_device_type 'Bruker SMART APEX2 area detector'
_diffrn_measurement_method '\w and \f scans'
_diffrn_radiation_detector APEX2
_diffrn_radiation_monochromator 'mirror optics'
_diffrn_radiation_probe x-ray
_diffrn_radiation_type CuK\a
_diffrn_radiation_wavelength 1.54178
_diffrn_reflns_av_R_equivalents 0.0369
_diffrn_reflns_av_unetI/netI 0.0149
_diffrn_reflns_Laue_measured_fraction_full 1.000
_diffrn_reflns_Laue_measured_fraction_max 0.996
_diffrn_reflns_limit_h_max 11
_diffrn_reflns_limit_h_min -11
_diffrn_reflns_limit_k_max 11
_diffrn_reflns_limit_k_min -10
_diffrn_reflns_limit_l_max 41
_diffrn_reflns_limit_l_min -40
_diffrn_reflns_number 41115
_diffrn_reflns_point_group_measured_fraction_full 1.000
_diffrn_reflns_point_group_measured_fraction_max 0.994
_diffrn_reflns_theta_full 67.679
_diffrn_reflns_theta_max 69.943
_diffrn_reflns_theta_min 5.490
_diffrn_source 'microfocus sealed X-ray tube'
_diffrn_source_type 'Incoatec I\ms'
_exptl_absorpt_coefficient_mu 0.876
_exptl_absorpt_correction_T_max 0.7533
_exptl_absorpt_correction_T_min 0.6704
_exptl_absorpt_correction_type multi-scan
_exptl_absorpt_process_details
'SADABS-2016/2 (Bruker,2016/2) was used for absorption correction. wR2(int) was 0.0744 before and 0.0310 after correction. The Ratio of minimum to maximum transmission is 0.8055. The \l/2 correction factor is Not present.'
_exptl_crystal_colour colourless
_exptl_crystal_colour_primary colourless
_exptl_crystal_density_diffrn 1.391
_exptl_crystal_density_method 'not measured'
_exptl_crystal_description fragment
_exptl_crystal_F_000 1116
_exptl_crystal_size_max 0.5
_exptl_crystal_size_mid 0.26
_exptl_crystal_size_min 0.11
_refine_diff_density_max 0.181
_refine_diff_density_min -0.188
_refine_diff_density_rms 0.037
_refine_ls_abs_structure_details
;
 Flack x determined using 1557 quotients [(I+)-(I-)]/[(I+)+(I-)]
 (Parsons, Flack and Wagner, Acta Cryst. B69 (2013) 249-259).
;
_refine_ls_abs_structure_Flack 0.03(3)
_refine_ls_extinction_method none
_refine_ls_goodness_of_fit_ref 1.060
_refine_ls_hydrogen_treatment constr
_refine_ls_matrix_type full
_refine_ls_number_parameters 237
_refine_ls_number_reflns 3197
_refine_ls_number_restraints 1
_refine_ls_restrained_S_all 1.060
_refine_ls_R_factor_all 0.0256
_refine_ls_R_factor_gt 0.0256
_refine_ls_shift/su_max 0.001
_refine_ls_shift/su_mean 0.000
_refine_ls_structure_factor_coef Fsqd
_refine_ls_weighting_details 'w=1/[\s^2^(Fo^2^)+(0.0445P)^2^+0.3571P] where P=(Fo^2^+2Fc^2^)/3'
_refine_ls_weighting_scheme calc
_refine_ls_wR_factor_gt 0.0661
_refine_ls_wR_factor_ref 0.0661
_reflns_Friedel_coverage 0.960
_reflns_Friedel_fraction_full 1.000
_reflns_Friedel_fraction_max 0.992
_reflns_number_gt 3194
_reflns_number_total 3197
_reflns_threshold_expression 'I > 2\s(I)'
_cod_data_source_file c8ob02248h2.cif
_cod_data_source_block tcd893
_cod_depositor_comments 'Adding full bibliography for 7156510--7156511.cif.'
_cod_original_cell_volume 2544.33(19)
_cod_database_code 7156511
_shelx_shelxl_version_number 2014/7
_shelx_space_group_comment
;
The symmetry employed for this shelxl refinement is uniquely defined
by the following loop, which should always be used as a source of
symmetry information in preference to the above space-group names.
They are only intended as comments.
;
_shelx_estimated_absorpt_t_max 0.910
_shelx_estimated_absorpt_t_min 0.668
_olex2_refinement_description
;
1. Fixed Uiso
 At 1.2 times of:
  All C(H) groups
 At 1.5 times of:
  All C(H,H,H) groups
2.a Ternary CH refined with riding coordinates:
 C4(H4), C7(H7)
2.b Aromatic/amide H refined with riding coordinates:
 C9(H9), C10(H10), C15(H15), C16(H16), C22(H22), C23(H23), C24(H24), C25(H25),
 C26(H26)
2.c Idealised Me refined as rotating group:
 C5(H5A,H5B,H5C), C20(H20A,H20B,H20C)
;
_olex2_exptl_crystal_mounting_method 'mounted in oil on a MiTeGen mircoloop'
_olex2_submission_original_sample_id RCL451LACT
_olex2_submission_special_instructions 'No special instructions were received'

loop_
_space_group_symop_operation_xyz
'x, y, z'
'-y, x-y, z+1/3'
'-x+y, -x, z+2/3'
'-x, -y, z+1/2'
'y, -x+y, z+5/6'
'x-y, x, z+1/6'

loop_
_atom_site_label
_atom_site_type_symbol
_atom_site_fract_x
_atom_site_fract_y
_atom_site_fract_z
_atom_site_U_iso_or_equiv
_atom_site_adp_type
_atom_site_occupancy
_atom_site_site_symmetry_order
_atom_site_calc_flag
_atom_site_refinement_flags_posn
O1 O 0.37379(15) 0.36864(15) 0.55009(4) 0.0193(3) Uani 1 1 d .
C2 C 0.4447(2) 0.2987(2) 0.52793(5) 0.0201(4) Uani 1 1 d .
O3 O 0.53050(18) 0.25092(18) 0.54254(4) 0.0280(3) Uani 1 1 d .
C4 C 0.3941(2) 0.2886(2) 0.48525(5) 0.0186(4) Uani 1 1 d .
H4 H 0.4931 0.3269 0.4678 0.022 Uiso 1 1 calc R
C5 C 0.2651(2) 0.1070(2) 0.47598(6) 0.0238(4) Uani 1 1 d .
H5A H 0.3124 0.0359 0.4817 0.036 Uiso 1 1 calc GR
H5B H 0.2344 0.0969 0.4481 0.036 Uiso 1 1 calc GR
H5C H 0.1662 0.0726 0.4923 0.036 Uiso 1 1 calc GR
C6 C 0.3288(2) 0.4125(2) 0.48341(5) 0.0164(3) Uani 1 1 d .
C7 C 0.2612(2) 0.3971(2) 0.52618(5) 0.0171(3) Uani 1 1 d .
H7 H 0.1479 0.2970 0.5277 0.021 Uiso 1 1 calc R
C8 C 0.2537(2) 0.5453(2) 0.54209(5) 0.0169(3) Uani 1 1 d .
C9 C 0.1177(2) 0.5633(2) 0.53268(5) 0.0203(4) Uani 1 1 d .
H9 H 0.0309 0.4817 0.5169 0.024 Uiso 1 1 calc R
C10 C 0.1076(2) 0.6988(2) 0.54610(6) 0.0216(4) Uani 1 1 d .
H10 H 0.0166 0.7129 0.5390 0.026 Uiso 1 1 calc R
C11 C 0.2334(2) 0.8131(2) 0.57005(5) 0.0196(3) Uani 1 1 d .
N12 N 0.2216(2) 0.95418(19) 0.58553(5) 0.0229(3) Uani 1 1 d .
O13 O 0.12387(18) 0.98833(17) 0.56957(4) 0.0276(3) Uani 1 1 d .
O14 O 0.30870(18) 1.02943(17) 0.61390(4) 0.0308(3) Uani 1 1 d .
C15 C 0.3695(2) 0.7980(2) 0.58040(5) 0.0204(4) Uani 1 1 d .
H15 H 0.4535 0.8772 0.5972 0.025 Uiso 1 1 calc R
C16 C 0.3799(2) 0.6644(2) 0.56564(5) 0.0193(3) Uani 1 1 d .
H16 H 0.4740 0.6540 0.5716 0.023 Uiso 1 1 calc R
C17 C 0.1873(2) 0.3560(2) 0.45366(5) 0.0163(3) Uani 1 1 d .
O18 O 0.04501(15) 0.31052(16) 0.46213(4) 0.0201(3) Uani 1 1 d .
O19 O 0.24127(15) 0.36034(16) 0.41712(4) 0.0205(3) Uani 1 1 d .
C20 C 0.1168(2) 0.3110(2) 0.38637(5) 0.0230(4) Uani 1 1 d .
H20A H 0.1672 0.3143 0.3608 0.035 Uiso 1 1 calc GR
H20B H 0.0731 0.3875 0.3861 0.035 Uiso 1 1 calc GR
H20C H 0.0262 0.1980 0.3915 0.035 Uiso 1 1 calc GR
C21 C 0.4650(2) 0.5906(2) 0.47504(5) 0.0177(3) Uani 1 1 d .
C22 C 0.4227(2) 0.7015(2) 0.45843(6) 0.0223(4) Uani 1 1 d .
H22 H 0.3112 0.6633 0.4507 0.027 Uiso 1 1 calc R
C23 C 0.5414(3) 0.8668(2) 0.45307(6) 0.0289(4) Uani 1 1 d .
H23 H 0.5106 0.9410 0.4418 0.035 Uiso 1 1 calc R
C24 C 0.7051(3) 0.9246(2) 0.46405(6) 0.0291(4) Uani 1 1 d .
H24 H 0.7868 1.0375 0.4599 0.035 Uiso 1 1 calc R
C25 C 0.7480(2) 0.8157(2) 0.48109(6) 0.0260(4) Uani 1 1 d .
H25 H 0.8593 0.8546 0.4892 0.031 Uiso 1 1 calc R
C26 C 0.6285(2) 0.6494(2) 0.48640(6) 0.0213(4) Uani 1 1 d .
H26 H 0.6591 0.5756 0.4979 0.026 Uiso 1 1 calc R

loop_
_atom_site_aniso_label
_atom_site_aniso_U_11
_atom_site_aniso_U_22
_atom_site_aniso_U_33
_atom_site_aniso_U_23
_atom_site_aniso_U_13
_atom_site_aniso_U_12
O1 0.0233(6) 0.0207(6) 0.0164(6) -0.0007(5) -0.0027(5) 0.0129(5)
C2 0.0207(8) 0.0170(8) 0.0225(9) -0.0023(7) -0.0024(7) 0.0094(7)
O3 0.0337(7) 0.0318(7) 0.0274(7) -0.0055(6) -0.0101(6) 0.0230(6)
C4 0.0189(8) 0.0196(8) 0.0186(9) -0.0018(6) -0.0003(6) 0.0105(7)
C5 0.0282(9) 0.0195(9) 0.0234(9) -0.0045(7) -0.0038(7) 0.0117(8)
C6 0.0144(7) 0.0180(8) 0.0160(8) -0.0018(7) -0.0011(6) 0.0075(6)
C7 0.0166(7) 0.0170(8) 0.0168(8) 0.0004(6) -0.0016(6) 0.0077(7)
C8 0.0188(8) 0.0171(8) 0.0129(8) 0.0021(6) 0.0030(6) 0.0075(7)
C9 0.0194(8) 0.0196(8) 0.0199(9) -0.0034(7) -0.0017(7) 0.0082(7)
C10 0.0216(8) 0.0243(9) 0.0211(8) -0.0008(7) 0.0002(7) 0.0132(7)
C11 0.0234(9) 0.0165(8) 0.0175(8) 0.0005(6) 0.0043(7) 0.0088(7)
N12 0.0257(8) 0.0200(7) 0.0218(7) -0.0003(6) 0.0056(6) 0.0105(6)
O13 0.0331(7) 0.0253(7) 0.0299(7) 0.0002(5) 0.0028(6) 0.0186(6)
O14 0.0341(8) 0.0272(7) 0.0305(8) -0.0121(6) -0.0031(6) 0.0148(6)
C15 0.0189(8) 0.0201(8) 0.0177(9) -0.0006(7) 0.0003(6) 0.0063(7)
C16 0.0183(8) 0.0203(8) 0.0169(8) 0.0013(6) 0.0008(6) 0.0078(7)
C17 0.0175(8) 0.0129(7) 0.0168(8) -0.0010(6) -0.0010(6) 0.0063(6)
O18 0.0156(6) 0.0223(6) 0.0194(6) -0.0021(5) -0.0011(5) 0.0073(5)
O19 0.0189(6) 0.0285(7) 0.0141(6) -0.0034(5) -0.0024(5) 0.0117(5)
C20 0.0236(9) 0.0296(9) 0.0176(9) -0.0051(7) -0.0059(7) 0.0147(8)
C21 0.0179(8) 0.0191(8) 0.0128(7) -0.0017(6) 0.0017(6) 0.0068(7)
C22 0.0230(8) 0.0223(9) 0.0178(8) 0.0014(7) -0.0027(7) 0.0084(7)
C23 0.0359(11) 0.0215(9) 0.0215(9) 0.0037(7) -0.0022(8) 0.0085(8)
C24 0.0289(10) 0.0209(9) 0.0212(9) -0.0008(7) 0.0038(8) 0.0002(8)
C25 0.0164(8) 0.0277(10) 0.0236(9) -0.0075(8) 0.0014(7) 0.0035(7)
C26 0.0195(8) 0.0230(8) 0.0200(9) -0.0035(7) 0.0006(7) 0.0095(7)

loop_
_atom_type_symbol
_atom_type_description
_atom_type_scat_dispersion_real
_atom_type_scat_dispersion_imag
_atom_type_scat_source
C C 0.0181 0.0091 'International Tables Vol C Tables 4.2.6.8 and 6.1.1.4'
H H 0.0000 0.0000 'International Tables Vol C Tables 4.2.6.8 and 6.1.1.4'
N N 0.0311 0.0180 'International Tables Vol C Tables 4.2.6.8 and 6.1.1.4'
O O 0.0492 0.0322 'International Tables Vol C Tables 4.2.6.8 and 6.1.1.4'

loop_
_geom_angle_atom_site_label_1
_geom_angle_atom_site_label_2
_geom_angle_atom_site_label_3
_geom_angle
C2 O1 C7 110.18(13)
O1 C2 C4 110.43(14)
O3 C2 O1 121.37(17)
O3 C2 C4 128.17(17)
C2 C4 H4 110.2
C2 C4 C5 108.18(15)
C2 C4 C6 102.59(13)
C5 C4 H4 110.2
C5 C4 C6 115.29(15)
C6 C4 H4 110.2
C4 C5 H5A 109.5
C4 C5 H5B 109.5
C4 C5 H5C 109.5
H5A C5 H5B 109.5
H5A C5 H5C 109.5
H5B C5 H5C 109.5
C4 C6 C7 100.61(13)
C17 C6 C4 111.18(13)
C17 C6 C7 110.20(13)
C21 C6 C4 113.13(14)
C21 C6 C7 110.51(14)
C21 C6 C17 110.80(14)
O1 C7 C6 104.06(13)
O1 C7 H7 108.8
O1 C7 C8 109.45(13)
C6 C7 H7 108.8
C8 C7 C6 116.64(14)
C8 C7 H7 108.8
C9 C8 C7 119.03(15)
C9 C8 C16 119.35(16)
C16 C8 C7 121.61(16)
C8 C9 H9 119.6
C10 C9 C8 120.78(17)
C10 C9 H9 119.6
C9 C10 H10 120.8
C11 C10 C9 118.41(17)
C11 C10 H10 120.8
C10 C11 N12 119.02(17)
C10 C11 C15 122.31(17)
C15 C11 N12 118.67(16)
O13 N12 C11 117.96(16)
O14 N12 C11 117.91(16)
O14 N12 O13 124.13(16)
C11 C15 H15 120.8
C16 C15 C11 118.37(16)
C16 C15 H15 120.8
C8 C16 H16 119.6
C15 C16 C8 120.72(16)
C15 C16 H16 119.6
O18 C17 C6 124.67(15)
O18 C17 O19 124.31(16)
O19 C17 C6 111.02(14)
C17 O19 C20 115.55(13)
O19 C20 H20A 109.5
O19 C20 H20B 109.5
O19 C20 H20C 109.5
H20A C20 H20B 109.5
H20A C20 H20C 109.5
H20B C20 H20C 109.5
C22 C21 C6 119.34(15)
C26 C21 C6 121.83(16)
C26 C21 C22 118.62(17)
C21 C22 H22 119.6
C23 C22 C21 120.75(18)
C23 C22 H22 119.6
C22 C23 H23 119.8
C22 C23 C24 120.41(19)
C24 C23 H23 119.8
C23 C24 H24 120.4
C25 C24 C23 119.29(18)
C25 C24 H24 120.4
C24 C25 H25 119.9
C24 C25 C26 120.21(18)
C26 C25 H25 119.9
C21 C26 C25 120.71(18)
C21 C26 H26 119.6
C25 C26 H26 119.6

loop_
_geom_bond_atom_site_label_1
_geom_bond_atom_site_label_2
_geom_bond_distance
O1 C2 1.361(2)
O1 C7 1.450(2)
C2 O3 1.198(2)
C2 C4 1.511(2)
C4 H4 1.0000
C4 C5 1.538(2)
C4 C6 1.551(2)
C5 H5A 0.9800
C5 H5B 0.9800
C5 H5C 0.9800
C6 C7 1.560(2)
C6 C17 1.528(2)
C6 C21 1.527(2)
C7 H7 1.0000
C7 C8 1.514(2)
C8 C9 1.394(3)
C8 C16 1.394(2)
C9 H9 0.9500
C9 C10 1.387(3)
C10 H10 0.9500
C10 C11 1.384(3)
C11 N12 1.468(2)
C11 C15 1.388(3)
N12 O13 1.229(2)
N12 O14 1.227(2)
C15 H15 0.9500
C15 C16 1.388(3)
C16 H16 0.9500
C17 O18 1.206(2)
C17 O19 1.331(2)
O19 C20 1.452(2)
C20 H20A 0.9800
C20 H20B 0.9800
C20 H20C 0.9800
C21 C22 1.395(3)
C21 C26 1.389(3)
C22 H22 0.9500
C22 C23 1.385(3)
C23 H23 0.9500
C23 C24 1.389(3)
C24 H24 0.9500
C24 C25 1.388(3)
C25 H25 0.9500
C25 C26 1.394(3)
C26 H26 0.9500

loop_
_geom_hbond_atom_site_label_D
_geom_hbond_atom_site_label_H
_geom_hbond_atom_site_label_A
_geom_hbond_distance_DH
_geom_hbond_distance_HA
_geom_hbond_distance_DA
_geom_hbond_angle_DHA
C9 H9 O18 0.95 2.49 3.183(2) 129

loop_
_geom_torsion_atom_site_label_1
_geom_torsion_atom_site_label_2
_geom_torsion_atom_site_label_3
_geom_torsion_atom_site_label_4
_geom_torsion
O1 C2 C4 C5 -104.99(17)
O1 C2 C4 C6 17.30(18)
O1 C7 C8 C9 -159.14(15)
O1 C7 C8 C16 21.3(2)
C2 O1 C7 C6 -25.26(17)
C2 O1 C7 C8 -150.62(14)
C2 C4 C6 C7 -30.33(16)
C2 C4 C6 C17 -147.04(14)
C2 C4 C6 C21 87.54(17)
O3 C2 C4 C5 73.2(2)
O3 C2 C4 C6 -164.55(19)
C4 C6 C7 O1 33.96(15)
C4 C6 C7 C8 154.61(14)
C4 C6 C17 O18 112.54(19)
C4 C6 C17 O19 -66.18(18)
C4 C6 C21 C22 156.48(16)
C4 C6 C21 C26 -28.8(2)
C5 C4 C6 C7 87.00(17)
C5 C4 C6 C17 -29.7(2)
C5 C4 C6 C21 -155.12(15)
C6 C7 C8 C9 83.1(2)
C6 C7 C8 C16 -96.42(19)
C6 C17 O19 C20 -179.19(14)
C6 C21 C22 C23 175.36(18)
C6 C21 C26 C25 -175.13(17)
C7 O1 C2 O3 -173.23(17)
C7 O1 C2 C4 5.07(19)
C7 C6 C17 O18 1.9(2)
C7 C6 C17 O19 -176.84(14)
C7 C6 C21 C22 -91.59(19)
C7 C6 C21 C26 83.1(2)
C7 C8 C9 C10 -178.84(16)
C7 C8 C16 C15 -179.06(16)
C8 C9 C10 C11 -2.0(3)
C9 C8 C16 C15 1.4(3)
C9 C10 C11 N12 -177.99(16)
C9 C10 C11 C15 1.2(3)
C10 C11 N12 O13 -17.1(2)
C10 C11 N12 O14 162.05(17)
C10 C11 C15 C16 0.9(3)
C11 C15 C16 C8 -2.2(3)
N12 C11 C15 C16 -179.95(15)
C15 C11 N12 O13 163.69(16)
C15 C11 N12 O14 -17.1(2)
C16 C8 C9 C10 0.7(3)
C17 C6 C7 O1 151.39(13)
C17 C6 C7 C8 -87.97(17)
C17 C6 C21 C22 30.9(2)
C17 C6 C21 C26 -154.45(16)
O18 C17 O19 C20 2.1(2)
C21 C6 C7 O1 -85.82(16)
C21 C6 C7 C8 34.83(19)
C21 C6 C17 O18 -120.75(18)
C21 C6 C17 O19 60.53(18)
C21 C22 C23 C24 0.3(3)
C22 C21 C26 C25 -0.4(3)
C22 C23 C24 C25 -1.1(3)
C23 C24 C25 C26 1.2(3)
C24 C25 C26 C21 -0.5(3)
C26 C21 C22 C23 0.5(3)
